data_2225698
loop_
_publ_author_name
'Chen, Yao'
'Zheng, Ying-Ying'
'Wu, Gang'
'Wang, Mang'
'Chen, Hong-Zheng'
'Yang, Hui'

_publ_section_title
;
 Bis[<i>N</i>-(1-naphthyl)ethylenediammonium] hexabromidoplumbate(II)
;
_journal_coeditor_code XU2718
_journal_issue 4
_journal_name_full 'Acta Crystallographica Section E'
_journal_page_first m417
_journal_paper_doi 10.1107/S1600536810008901
_journal_volume 66
_journal_year 2010
_chemical_formula_iupac '(C12 H16 N2)2 [Pb Br6]'
_chemical_formula_moiety '2(C12 H16 N2 2+), Br6 Pb 4-'
_chemical_formula_sum 'C24 H32 Br6 N4 Pb'
_chemical_formula_weight 1063.19
_chemical_name_systematic
;
Bis[<i>N</i>-(1-naphthyl)ethylenediammonium] hexabromidoplumbate(II)
;
_space_group_IT_number 2
_symmetry_cell_setting triclinic
_symmetry_space_group_name_Hall '-P 1'
_symmetry_space_group_name_H-M 'P -1'
_atom_sites_solution_hydrogens geom
_atom_sites_solution_primary direct
_atom_sites_solution_secondary difmap
_audit_creation_method SHELXL-97
_cell_angle_alpha 80.4601(13)
_cell_angle_beta 79.4756(14)
_cell_angle_gamma 62.8592(10)
_cell_formula_units_Z 1
_cell_length_a 8.1193(4)
_cell_length_b 8.5598(4)
_cell_length_c 12.4328(6)
_cell_measurement_reflns_used 6259
_cell_measurement_temperature 296.0(10)
_cell_measurement_theta_max 27.4
_cell_measurement_theta_min 3.0
_cell_volume 752.63(6)
_computing_cell_refinement 'PROCESS-AUTO (Rigaku, 2006)'
_computing_data_collection 'PROCESS-AUTO (Rigaku, 2006)'
_computing_data_reduction 'CrystalStructure (Rigaku, 2007)'
_computing_molecular_graphics 'ORTEP-3 for Windows (Farrugia, 1997)'
_computing_publication_material 'WinGX (Farrugia, 1999)'
_computing_structure_refinement 'SHELXL97 (Sheldrick, 2008)'
_computing_structure_solution 'SHELXS97 (Sheldrick, 2008)'
_diffrn_ambient_temperature 296.0(10)
_diffrn_detector_area_resol_mean 10.00
_diffrn_measured_fraction_theta_full 0.993
_diffrn_measured_fraction_theta_max 0.993
_diffrn_measurement_device_type 'Rigaku R-AXIS RAPID'
_diffrn_measurement_method \w
_diffrn_radiation_monochromator graphite
_diffrn_radiation_source 'rolling anode'
_diffrn_radiation_type MoK\a
_diffrn_radiation_wavelength 0.71073
_diffrn_reflns_av_R_equivalents 0.0921
_diffrn_reflns_av_sigmaI/netI 0.1302
_diffrn_reflns_limit_h_max 10
_diffrn_reflns_limit_h_min -9
_diffrn_reflns_limit_k_max 10
_diffrn_reflns_limit_k_min -10
_diffrn_reflns_limit_l_max 15
_diffrn_reflns_limit_l_min -15
_diffrn_reflns_number 6484
_diffrn_reflns_theta_full 25.99
_diffrn_reflns_theta_max 25.99
_diffrn_reflns_theta_min 3.03
_diffrn_standards_number 0
_exptl_absorpt_coefficient_mu 13.589
_exptl_absorpt_correction_T_max 0.0660
_exptl_absorpt_correction_T_min 0.0076
_exptl_absorpt_correction_type multi-scan
_exptl_absorpt_process_details '(ABSCOR; Higashi, 1995)'
_exptl_crystal_colour colourless
_exptl_crystal_density_diffrn 2.346
_exptl_crystal_density_method 'not measured'
_exptl_crystal_description chunk
_exptl_crystal_F_000 496
_exptl_crystal_size_max 0.39
_exptl_crystal_size_mid 0.33
_exptl_crystal_size_min 0.20
_refine_diff_density_max 3.731
_refine_diff_density_min -3.271
_refine_ls_extinction_coef 0.0104(12)
_refine_ls_extinction_expression Fc^*^=kFc[1+0.001xFc^2^\l^3^/sin(2\q)]^-1/4^
_refine_ls_extinction_method 'SHELXL97 (Sheldrick, 2008)'
_refine_ls_goodness_of_fit_ref 1.003
_refine_ls_hydrogen_treatment constr
_refine_ls_matrix_type full
_refine_ls_number_parameters 162
_refine_ls_number_reflns 2938
_refine_ls_number_restraints 0
_refine_ls_restrained_S_all 1.003
_refine_ls_R_factor_all 0.0740
_refine_ls_R_factor_gt 0.0673
_refine_ls_shift/su_max 0.002
_refine_ls_shift/su_mean 0.000
_refine_ls_structure_factor_coef Fsqd
_refine_ls_weighting_details 'calc w=1/[\s^2^(Fo^2^)+(0.0730P)^2^+3P] where P=(Fo^2^+2Fc^2^)/3'
_refine_ls_weighting_scheme calc
_refine_ls_wR_factor_gt 0.1634
_refine_ls_wR_factor_ref 0.1737
_reflns_number_gt 2444
_reflns_number_total 2938
_reflns_threshold_expression I>2sigma(I)
_cod_data_source_file xu2718.cif
_cod_data_source_block I
_cod_database_code 2225698
_cod_database_fobs_code 2225698

loop_
_symmetry_equiv_pos_as_xyz
'x, y, z'
'-x, -y, -z'

loop_
_atom_site_type_symbol
_atom_site_label
_atom_site_fract_x
_atom_site_fract_y
_atom_site_fract_z
_atom_site_U_iso_or_equiv
_atom_site_adp_type
_atom_site_calc_flag
_atom_site_refinement_flags
_atom_site_occupancy
_atom_site_disorder_assembly
_atom_site_disorder_group
Pb Pb1 0.5000 0.5000 0.5000 0.03697(12) Uani d S 1 . .
Br Br3 0.69148(13) 0.55171(12) 0.66759(8) 0.0503(2) Uani d . 1 . .
Br Br2 0.85539(12) 0.36179(13) 0.34710(8) 0.0533(3) Uani d . 1 . .
Br Br1 0.44025(12) 0.86889(11) 0.39152(8) 0.0482(2) Uani d . 1 . .
N N2 0.8772(11) 0.7533(10) 0.4518(7) 0.054(2) Uani d . 1 . .
H H2A 0.7695 0.7973 0.4951 0.081 Uiso calc R 1 . .
H H2B 0.9659 0.6741 0.4912 0.081 Uiso calc R 1 . .
H H2C 0.8658 0.7018 0.3988 0.081 Uiso calc R 1 . .
N N1 0.7162(9) 1.0520(8) 0.2540(6) 0.0418(17) Uani d . 1 . .
H H1A 0.6464 0.9944 0.2816 0.050 Uiso calc R 1 . .
H H1B 0.6673 1.1530 0.2863 0.050 Uiso calc R 1 . .
C C1 0.7317(10) 0.9604(10) 0.0702(7) 0.0371(19) Uani d . 1 . .
C C6 0.7273(11) 1.0045(10) -0.0447(8) 0.043(2) Uani d . 1 . .
C C10 0.7082(12) 1.0940(10) 0.1348(8) 0.042(2) Uani d . 1 . .
C C2 0.7567(12) 0.7896(10) 0.1148(8) 0.042(2) Uani d . 1 . .
H H2 0.7528 0.7596 0.1903 0.051 Uiso calc R 1 . .
C C11 0.9145(12) 0.9392(12) 0.2815(8) 0.047(2) Uani d . 1 . .
H H11A 0.9668 0.8306 0.2465 0.056 Uiso calc R 1 . .
H H11B 0.9895 1.0014 0.2513 0.056 Uiso calc R 1 . .
C C9 0.6906(13) 1.2553(10) 0.0898(9) 0.050(2) Uani d . 1 . .
H H9 0.6822 1.3366 0.1343 0.059 Uiso calc R 1 . .
C C5 0.7545(13) 0.8761(12) -0.1131(9) 0.051(2) Uani d . 1 . .
H H5 0.7519 0.9045 -0.1885 0.061 Uiso calc R 1 . .
C C12 0.9269(12) 0.8946(12) 0.4031(8) 0.051(2) Uani d . 1 . .
H H12A 1.0534 0.8616 0.4159 0.061 Uiso calc R 1 . .
H H12B 0.8454 0.9995 0.4402 0.061 Uiso calc R 1 . .
C C8 0.6851(12) 1.2998(10) -0.0233(8) 0.049(2) Uani d . 1 . .
H H8 0.6703 1.4115 -0.0540 0.058 Uiso calc R 1 . .
C C4 0.7839(13) 0.7129(12) -0.0684(9) 0.056(3) Uani d . 1 . .
H H4 0.8025 0.6291 -0.1141 0.067 Uiso calc R 1 . .
C C7 0.7014(12) 1.1792(12) -0.0885(8) 0.046(2) Uani d . 1 . .
H H7 0.6957 1.2109 -0.1635 0.055 Uiso calc R 1 . .
C C3 0.7876(13) 0.6654(11) 0.0432(9) 0.052(3) Uani d . 1 . .
H H3 0.8106 0.5506 0.0711 0.063 Uiso calc R 1 . .

loop_
_atom_site_aniso_label
_atom_site_aniso_U_11
_atom_site_aniso_U_22
_atom_site_aniso_U_33
_atom_site_aniso_U_12
_atom_site_aniso_U_13
_atom_site_aniso_U_23
Pb1 0.03482(19) 0.03828(18) 0.0450(3) -0.02084(16) -0.00683(18) -0.00605(16)
Br3 0.0562(4) 0.0602(4) 0.0498(5) -0.0361(4) -0.0112(4) -0.0079(4)
Br2 0.0390(4) 0.0651(5) 0.0514(6) -0.0190(4) -0.0035(4) -0.0078(4)
Br1 0.0429(4) 0.0463(4) 0.0596(6) -0.0249(3) -0.0068(4) 0.0014(4)
N2 0.051(4) 0.055(4) 0.062(5) -0.028(3) -0.020(4) 0.007(4)
N1 0.040(3) 0.039(3) 0.054(4) -0.022(3) -0.003(3) -0.014(3)
C1 0.029(3) 0.042(3) 0.046(5) -0.018(3) -0.001(3) -0.011(3)
C6 0.029(3) 0.040(3) 0.063(6) -0.015(3) -0.012(4) -0.008(4)
C10 0.041(4) 0.045(4) 0.045(5) -0.024(3) -0.006(4) -0.003(3)
C2 0.049(4) 0.042(3) 0.048(5) -0.029(3) -0.009(4) -0.001(3)
C11 0.039(4) 0.052(4) 0.057(6) -0.026(4) -0.001(4) -0.008(4)
C9 0.055(5) 0.037(3) 0.066(6) -0.028(3) -0.006(5) -0.009(4)
C5 0.046(4) 0.063(5) 0.053(6) -0.030(4) -0.009(4) -0.008(4)
C12 0.051(4) 0.054(4) 0.063(6) -0.032(4) -0.022(4) 0.000(4)
C8 0.047(4) 0.038(4) 0.063(6) -0.025(3) -0.002(4) 0.002(4)
C4 0.053(5) 0.055(4) 0.070(7) -0.025(4) -0.008(5) -0.025(4)
C7 0.038(4) 0.058(4) 0.038(5) -0.022(4) 0.000(4) 0.004(4)
C3 0.045(4) 0.045(4) 0.071(7) -0.020(4) -0.009(5) -0.011(4)

loop_
_atom_type_symbol
_atom_type_description
_atom_type_scat_dispersion_real
_atom_type_scat_dispersion_imag
_atom_type_scat_source
C C 0.0033 0.0016 'International Tables Vol C Tables 4.2.6.8 and 6.1.1.4'
H H 0.0000 0.0000 'International Tables Vol C Tables 4.2.6.8 and 6.1.1.4'
N N 0.0061 0.0033 'International Tables Vol C Tables 4.2.6.8 and 6.1.1.4'
Br Br -0.2901 2.4595 'International Tables Vol C Tables 4.2.6.8 and 6.1.1.4'
Pb Pb -3.3944 10.1111 'International Tables Vol C Tables 4.2.6.8 and 6.1.1.4'

loop_
_geom_angle_atom_site_label_1
_geom_angle_atom_site_label_2
_geom_angle_atom_site_label_3
_geom_angle_site_symmetry_1
_geom_angle_site_symmetry_3
_geom_angle
_geom_angle_publ_flag
Br2 Pb1 Br2 . 2_666 180.0 ?
Br2 Pb1 Br3 . 2_666 88.45(3) ?
Br2 Pb1 Br3 2_666 2_666 91.55(3) ?
Br2 Pb1 Br3 . . 91.55(3) ?
Br2 Pb1 Br3 2_666 . 88.45(3) ?
Br3 Pb1 Br3 2_666 . 180.0 ?
Br2 Pb1 Br1 . . 86.43(3) ?
Br2 Pb1 Br1 2_666 . 93.57(3) ?
Br3 Pb1 Br1 2_666 . 92.47(3) ?
Br3 Pb1 Br1 . . 87.53(3) ?
Br2 Pb1 Br1 . 2_666 93.57(3) ?
Br2 Pb1 Br1 2_666 2_666 86.43(3) ?
Br3 Pb1 Br1 2_666 2_666 87.53(3) ?
Br3 Pb1 Br1 . 2_666 92.47(3) ?
Br1 Pb1 Br1 . 2_666 180.0 ?
C12 N2 H2A . . 109.5 ?
C12 N2 H2B . . 109.5 ?
H2A N2 H2B . . 109.5 ?
C12 N2 H2C . . 109.5 ?
H2A N2 H2C . . 109.5 ?
H2B N2 H2C . . 109.5 ?
C10 N1 C11 . . 112.3(7) ?
C10 N1 H1A . . 109.2 ?
C11 N1 H1A . . 109.2 ?
C10 N1 H1B . . 109.2 ?
C11 N1 H1B . . 109.2 ?
H1A N1 H1B . . 107.9 ?
C2 C1 C6 . . 119.0(8) ?
C2 C1 C10 . . 123.5(8) ?
C6 C1 C10 . . 117.5(7) ?
C5 C6 C1 . . 120.0(8) ?
C5 C6 C7 . . 121.9(9) ?
C1 C6 C7 . . 118.1(8) ?
C9 C10 C1 . . 122.5(9) ?
C9 C10 N1 . . 118.2(8) ?
C1 C10 N1 . . 119.1(7) ?
C3 C2 C1 . . 118.9(9) ?
C3 C2 H2 . . 120.6 ?
C1 C2 H2 . . 120.6 ?
C12 C11 N1 . . 113.4(7) ?
C12 C11 H11A . . 108.9 ?
N1 C11 H11A . . 108.9 ?
C12 C11 H11B . . 108.9 ?
N1 C11 H11B . . 108.9 ?
H11A C11 H11B . . 107.7 ?
C10 C9 C8 . . 120.1(9) ?
C10 C9 H9 . . 119.9 ?
C8 C9 H9 . . 119.9 ?
C4 C5 C6 . . 119.6(10) ?
C4 C5 H5 . . 120.2 ?
C6 C5 H5 . . 120.2 ?
N2 C12 C11 . . 114.6(8) ?
N2 C12 H12A . . 108.6 ?
C11 C12 H12A . . 108.6 ?
N2 C12 H12B . . 108.6 ?
C11 C12 H12B . . 108.6 ?
H12A C12 H12B . . 107.6 ?
C7 C8 C9 . . 119.8(8) ?
C7 C8 H8 . . 120.1 ?
C9 C8 H8 . . 120.1 ?
C5 C4 C3 . . 122.1(10) ?
C5 C4 H4 . . 118.9 ?
C3 C4 H4 . . 118.9 ?
C8 C7 C6 . . 121.8(9) ?
C8 C7 H7 . . 119.1 ?
C6 C7 H7 . . 119.1 ?
C4 C3 C2 . . 120.4(9) ?
C4 C3 H3 . . 119.8 ?
C2 C3 H3 . . 119.8 ?

loop_
_geom_bond_atom_site_label_1
_geom_bond_atom_site_label_2
_geom_bond_site_symmetry_2
_geom_bond_distance
_geom_bond_publ_flag
Pb1 Br1 . 3.0749(8) y
Pb1 Br1 2_666 3.0749(8) ?
Pb1 Br2 . 2.9944(10) y
Pb1 Br2 2_666 2.9944(10) ?
Pb1 Br3 2_666 3.0118(10) ?
Pb1 Br3 . 3.0118(10) y
N2 C12 . 1.451(12) ?
N2 H2A . 0.8900 ?
N2 H2B . 0.8900 ?
N2 H2C . 0.8900 ?
N1 C10 . 1.472(12) ?
N1 C11 . 1.522(10) ?
N1 H1A . 0.9000 ?
N1 H1B . 0.9000 ?
C1 C2 . 1.410(11) ?
C1 C6 . 1.419(13) ?
C1 C10 . 1.428(12) ?
C6 C5 . 1.414(13) ?
C6 C7 . 1.436(13) ?
C10 C9 . 1.354(12) ?
C2 C3 . 1.405(13) ?
C2 H2 . 0.9300 ?
C11 C12 . 1.506(13) ?
C11 H11A . 0.9700 ?
C11 H11B . 0.9700 ?
C9 C8 . 1.399(14) ?
C9 H9 . 0.9300 ?
C5 C4 . 1.343(14) ?
C5 H5 . 0.9300 ?
C12 H12A . 0.9700 ?
C12 H12B . 0.9700 ?
C8 C7 . 1.361(14) ?
C8 H8 . 0.9300 ?
C4 C3 . 1.382(15) ?
C4 H4 . 0.9300 ?
C7 H7 . 0.9300 ?
C3 H3 . 0.9300 ?

loop_
_geom_hbond_atom_site_label_D
_geom_hbond_atom_site_label_H
_geom_hbond_atom_site_label_A
_geom_hbond_site_symmetry_A
_geom_hbond_distance_DH
_geom_hbond_distance_HA
_geom_hbond_distance_DA
_geom_hbond_angle_DHA
_geom_hbond_publ_flag
N1 H1A Br1 . 0.90 2.48 3.364(8) 168 y
N1 H1B Br3 2_676 0.90 2.89 3.618(7) 139 y
N2 H2B Br2 2_766 0.89 2.59 3.339(9) 143 y

loop_
_geom_torsion_atom_site_label_1
_geom_torsion_atom_site_label_2
_geom_torsion_atom_site_label_3
_geom_torsion_atom_site_label_4
_geom_torsion_site_symmetry_1
_geom_torsion_site_symmetry_2
_geom_torsion_site_symmetry_3
_geom_torsion_site_symmetry_4
_geom_torsion
_geom_torsion_publ_flag
C2 C1 C6 C5 . . . . -2.2(12) ?
C10 C1 C6 C5 . . . . 178.4(8) ?
C2 C1 C6 C7 . . . . 179.9(8) ?
C10 C1 C6 C7 . . . . 0.5(11) ?
C2 C1 C10 C9 . . . . 177.7(8) ?
C6 C1 C10 C9 . . . . -2.9(12) ?
C2 C1 C10 N1 . . . . 2.1(12) ?
C6 C1 C10 N1 . . . . -178.6(7) ?
C11 N1 C10 C9 . . . . -100.8(9) ?
C11 N1 C10 C1 . . . . 75.0(10) ?
C6 C1 C2 C3 . . . . 3.7(12) ?
C10 C1 C2 C3 . . . . -177.0(8) ?
C10 N1 C11 C12 . . . . 179.9(7) ?
C1 C10 C9 C8 . . . . 3.4(14) ?
N1 C10 C9 C8 . . . . 179.1(8) ?
C1 C6 C5 C4 . . . . 0.1(13) ?
C7 C6 C5 C4 . . . . 177.9(9) ?
N1 C11 C12 N2 . . . . 78.7(10) ?
C10 C9 C8 C7 . . . . -1.4(14) ?
C6 C5 C4 C3 . . . . 0.4(15) ?
C9 C8 C7 C6 . . . . -1.0(13) ?
C5 C6 C7 C8 . . . . -176.5(8) ?
C1 C6 C7 C8 . . . . 1.3(12) ?
C5 C4 C3 C2 . . . . 1.2(15) ?
C1 C2 C3 C4 . . . . -3.2(13) ?
